data_7129677
loop_
_publ_author_name
'Lips, Felicitas'
'Helmer, Joschua'
'Pakkanen, Olli J.'
'Gendy, Chris'
'Hepp, Alexander'
'Tuononen, Heikki M.'

_publ_section_title
;
 Tetracyclic silaheterocycle formed through a pericyclic reaction cascade
 including a two-fold intramolecular C--C bond activation
;
_journal_name_full 'Chemical Communications'
_journal_paper_doi 10.1039/D2CC00298A
_journal_year 2022
_chemical_formula_sum 'C42 H60 Br2 N2 Si4'
_chemical_formula_weight 865.10
_space_group_crystal_system monoclinic
_space_group_IT_number 14
_space_group_name_Hall '-P 2ybc'
_space_group_name_H-M_alt 'P 1 21/c 1'
_atom_sites_solution_hydrogens geom
_audit_creation_method SHELXL-2016/6
_audit_update_record
;
2021-10-26 deposited with the CCDC.	2022-02-07 downloaded from the CCDC.
;
_cell_angle_alpha 90
_cell_angle_beta 93.700(2)
_cell_angle_gamma 90
_cell_formula_units_Z 4
_cell_length_a 18.4502(16)
_cell_length_b 8.4359(7)
_cell_length_c 27.821(2)
_cell_measurement_reflns_used 9886
_cell_measurement_temperature 100(2)
_cell_measurement_theta_max 27.13
_cell_measurement_theta_min 2.21
_cell_volume 4321.1(6)
_computing_cell_refinement 'Bruker SAINT'
_computing_data_collection 'Bruker APEX2'
_computing_data_reduction 'Bruker SAINT'
_computing_molecular_graphics 'Bruker SHELXTL'
_computing_publication_material 'Bruker SHELXTL'
_computing_structure_refinement 'SHELXL-2016/6 (Sheldrick, 2016)'
_computing_structure_solution 'SHELXT 2014/5 (Sheldrick, 2014)'
_diffrn_ambient_temperature 100(2)
_diffrn_measured_fraction_theta_full 0.994
_diffrn_measured_fraction_theta_max 0.993
_diffrn_measurement_device_type 'Bruker APEX-II CCD'
_diffrn_measurement_method '\f and \w scans'
_diffrn_radiation_type MoK\a
_diffrn_radiation_wavelength 0.71073
_diffrn_reflns_av_R_equivalents 0.0373
_diffrn_reflns_av_unetI/netI 0.0345
_diffrn_reflns_Laue_measured_fraction_full 0.994
_diffrn_reflns_Laue_measured_fraction_max 0.993
_diffrn_reflns_limit_h_max 23
_diffrn_reflns_limit_h_min -23
_diffrn_reflns_limit_k_max 10
_diffrn_reflns_limit_k_min -10
_diffrn_reflns_limit_l_max 35
_diffrn_reflns_limit_l_min -35
_diffrn_reflns_number 34664
_diffrn_reflns_point_group_measured_fraction_full 0.994
_diffrn_reflns_point_group_measured_fraction_max 0.993
_diffrn_reflns_theta_full 25.242
_diffrn_reflns_theta_max 27.141
_diffrn_reflns_theta_min 1.893
_exptl_absorpt_coefficient_mu 2.018
_exptl_absorpt_correction_T_max 0.7455
_exptl_absorpt_correction_T_min 0.5155
_exptl_absorpt_correction_type multi-scan
_exptl_absorpt_process_details SADABS
_exptl_crystal_colour colourless
_exptl_crystal_density_diffrn 1.330
_exptl_crystal_description plate
_exptl_crystal_F_000 1808
_exptl_crystal_size_max 0.681
_exptl_crystal_size_mid 0.427
_exptl_crystal_size_min 0.159
_refine_diff_density_max 1.073
_refine_diff_density_min -0.563
_refine_diff_density_rms 0.094
_refine_ls_extinction_method none
_refine_ls_goodness_of_fit_ref 1.227
_refine_ls_hydrogen_treatment constr
_refine_ls_matrix_type full
_refine_ls_number_parameters 463
_refine_ls_number_reflns 9488
_refine_ls_number_restraints 0
_refine_ls_restrained_S_all 1.227
_refine_ls_R_factor_all 0.0519
_refine_ls_R_factor_gt 0.0440
_refine_ls_shift/su_max 0.000
_refine_ls_shift/su_mean 0.000
_refine_ls_structure_factor_coef Fsqd
_refine_ls_weighting_details 'w=1/[\s^2^(Fo^2^)+(0.0222P)^2^+9.1407P] where P=(Fo^2^+2Fc^2^)/3'
_refine_ls_weighting_scheme calc
_refine_ls_wR_factor_gt 0.0954
_refine_ls_wR_factor_ref 0.0983
_reflns_Friedel_coverage 0.000
_reflns_number_gt 8399
_reflns_number_total 9488
_reflns_threshold_expression 'I > 2\s(I)'
_cod_data_source_file d2cc00298a3.cif
_cod_data_source_block fl190817m1_a
_cod_original_sg_symbol_H-M 'P 21/c'
_cod_database_code 7129677
_shelx_shelxl_version_number 2016/6
_shelx_space_group_comment
;
The symmetry employed for this shelxl refinement is uniquely defined
by the following loop, which should always be used as a source of
symmetry information in preference to the above space-group names.
They are only intended as comments.
;

loop_
_space_group_symop_operation_xyz
'x, y, z'
'-x, y+1/2, -z+1/2'
'-x, -y, -z'
'x, -y-1/2, z-1/2'

loop_
_atom_site_label
_atom_site_type_symbol
_atom_site_fract_x
_atom_site_fract_y
_atom_site_fract_z
_atom_site_U_iso_or_equiv
_atom_site_adp_type
_atom_site_occupancy
_atom_site_site_symmetry_order
_atom_site_calc_flag
_atom_site_refinement_flags_posn
_atom_site_refinement_flags_adp
_atom_site_refinement_flags_occupancy
_atom_site_disorder_assembly
_atom_site_disorder_group
Br1 Br 0.60538(2) 0.57525(4) 0.51942(2) 0.01788(8) Uani 1 1 d . . . . .
Br2 Br 0.89198(2) 0.63938(4) 0.46321(2) 0.01974(8) Uani 1 1 d . . . . .
Si1 Si 0.68804(4) 0.67720(9) 0.47156(3) 0.01196(16) Uani 1 1 d . . . . .
Si2 Si 0.80305(4) 0.69020(9) 0.51328(3) 0.01219(16) Uani 1 1 d . . . . .
Si3 Si 0.66062(4) 0.41807(10) 0.39682(3) 0.01401(16) Uani 1 1 d . . . . .
Si4 Si 0.83949(4) 0.42226(10) 0.58788(3) 0.01270(16) Uani 1 1 d . . . . .
N1 N 0.66547(13) 0.6198(3) 0.41294(8) 0.0123(5) Uani 1 1 d . . . . .
N2 N 0.82651(13) 0.6225(3) 0.57063(8) 0.0124(5) Uani 1 1 d . . . . .
C1 C 0.70023(16) 0.8977(3) 0.48032(11) 0.0161(6) Uani 1 1 d . . . . .
H1A H 0.700896 0.953627 0.449061 0.019 Uiso 1 1 calc R U . . .
H1B H 0.661404 0.943035 0.499078 0.019 Uiso 1 1 calc R U . . .
C2 C 0.77628(16) 0.9067(3) 0.50918(11) 0.0162(6) Uani 1 1 d . . . . .
H2A H 0.772160 0.953479 0.541517 0.019 Uiso 1 1 calc R U . . .
H2B H 0.811492 0.968964 0.491544 0.019 Uiso 1 1 calc R U . . .
C3 C 0.64133(15) 0.7421(3) 0.37843(10) 0.0134(6) Uani 1 1 d . . . . .
C4 C 0.56901(16) 0.7971(4) 0.37654(10) 0.0151(6) Uani 1 1 d . . . . .
C5 C 0.54875(17) 0.9170(4) 0.34389(11) 0.0202(6) Uani 1 1 d . . . . .
H5 H 0.500557 0.957005 0.343066 0.024 Uiso 1 1 calc R U . . .
C6 C 0.59675(18) 0.9797(4) 0.31260(12) 0.0230(7) Uani 1 1 d . . . . .
H6 H 0.581614 1.060436 0.290377 0.028 Uiso 1 1 calc R U . . .
C7 C 0.66707(18) 0.9224(4) 0.31436(11) 0.0199(6) Uani 1 1 d . . . . .
H7 H 0.700104 0.963926 0.292761 0.024 Uiso 1 1 calc R U . . .
C8 C 0.69074(16) 0.8050(4) 0.34707(10) 0.0157(6) Uani 1 1 d . . . . .
C9 C 0.51180(16) 0.7318(4) 0.40786(10) 0.0189(6) Uani 1 1 d . . . . .
H9 H 0.532793 0.637325 0.425434 0.023 Uiso 1 1 calc R U . . .
C10 C 0.44513(18) 0.6769(5) 0.37652(12) 0.0274(8) Uani 1 1 d . . . . .
H10A H 0.418530 0.769651 0.363516 0.041 Uiso 1 1 calc R U . . .
H10B H 0.413403 0.614186 0.396086 0.041 Uiso 1 1 calc R U . . .
H10C H 0.460823 0.611905 0.349912 0.041 Uiso 1 1 calc R U . . .
C11 C 0.49049(19) 0.8529(4) 0.44527(12) 0.0282(8) Uani 1 1 d . . . . .
H11A H 0.533497 0.882525 0.465820 0.042 Uiso 1 1 calc R U . . .
H11B H 0.453963 0.806524 0.465122 0.042 Uiso 1 1 calc R U . . .
H11C H 0.470320 0.947433 0.428860 0.042 Uiso 1 1 calc R U . . .
C12 C 0.77032(16) 0.7552(4) 0.34761(11) 0.0169(6) Uani 1 1 d . . . . .
H12 H 0.777703 0.662554 0.369826 0.020 Uiso 1 1 calc R U . . .
C13 C 0.79089(18) 0.7042(4) 0.29716(11) 0.0223(7) Uani 1 1 d . . . . .
H13A H 0.753471 0.632956 0.282847 0.033 Uiso 1 1 calc R U . . .
H13B H 0.837710 0.648960 0.299770 0.033 Uiso 1 1 calc R U . . .
H13C H 0.794570 0.798085 0.276732 0.033 Uiso 1 1 calc R U . . .
C14 C 0.81975(17) 0.8908(4) 0.36672(11) 0.0213(7) Uani 1 1 d . . . . .
H14A H 0.814319 0.981698 0.344863 0.032 Uiso 1 1 calc R U . . .
H14B H 0.870411 0.855134 0.368666 0.032 Uiso 1 1 calc R U . . .
H14C H 0.806052 0.921986 0.398834 0.032 Uiso 1 1 calc R U . . .
C15 C 0.73109(19) 0.3134(4) 0.43570(12) 0.0237(7) Uani 1 1 d . . . . .
H15A H 0.777918 0.366959 0.433681 0.036 Uiso 1 1 calc R U . . .
H15B H 0.735144 0.203472 0.424775 0.036 Uiso 1 1 calc R U . . .
H15C H 0.717331 0.314492 0.469142 0.036 Uiso 1 1 calc R U . . .
C16 C 0.57055(18) 0.3267(4) 0.40539(12) 0.0260(7) Uani 1 1 d . . . . .
H16A H 0.558922 0.338297 0.439084 0.039 Uiso 1 1 calc R U . . .
H16B H 0.572044 0.213841 0.397110 0.039 Uiso 1 1 calc R U . . .
H16C H 0.533252 0.379706 0.384482 0.039 Uiso 1 1 calc R U . . .
C17 C 0.67878(17) 0.3895(3) 0.33200(10) 0.0175(6) Uani 1 1 d . . . . .
C18 C 0.6251(2) 0.4199(4) 0.29561(12) 0.0293(8) Uani 1 1 d . . . . .
H18 H 0.581097 0.468496 0.303730 0.035 Uiso 1 1 calc R U . . .
C19 C 0.6340(3) 0.3812(5) 0.24799(13) 0.0415(11) Uani 1 1 d . . . . .
H19 H 0.596501 0.403647 0.223942 0.050 Uiso 1 1 calc R U . . .
C20 C 0.6963(3) 0.3115(5) 0.23577(14) 0.0476(13) Uani 1 1 d . . . . .
H20 H 0.701745 0.282887 0.203181 0.057 Uiso 1 1 calc R U . . .
C21 C 0.7518(3) 0.2817(4) 0.27009(16) 0.0436(12) Uani 1 1 d . . . . .
H21 H 0.795773 0.235053 0.261099 0.052 Uiso 1 1 calc R U . . .
C22 C 0.7429(2) 0.3207(4) 0.31861(13) 0.0295(8) Uani 1 1 d . . . . .
H22 H 0.781074 0.299775 0.342350 0.035 Uiso 1 1 calc R U . . .
C23 C 0.83972(15) 0.7440(3) 0.60791(10) 0.0124(5) Uani 1 1 d . . . . .
C24 C 0.91037(15) 0.8063(3) 0.61632(10) 0.0138(6) Uani 1 1 d . . . . .
C25 C 0.92174(16) 0.9238(4) 0.65109(10) 0.0160(6) Uani 1 1 d . . . . .
H25 H 0.968746 0.969039 0.656265 0.019 Uiso 1 1 calc R U . . .
C26 C 0.86635(17) 0.9765(4) 0.67836(10) 0.0176(6) Uani 1 1 d . . . . .
H26 H 0.875308 1.056567 0.702017 0.021 Uiso 1 1 calc R U . . .
C27 C 0.79749(16) 0.9109(4) 0.67067(10) 0.0164(6) Uani 1 1 d . . . . .
H27 H 0.759605 0.945627 0.689704 0.020 Uiso 1 1 calc R U . . .
C28 C 0.78285(15) 0.7951(3) 0.63559(10) 0.0129(6) Uani 1 1 d . . . . .
C29 C 0.97475(15) 0.7546(4) 0.58894(10) 0.0157(6) Uani 1 1 d . . . . .
H29 H 0.959930 0.658932 0.569467 0.019 Uiso 1 1 calc R U . . .
C30 C 0.99612(18) 0.8847(4) 0.55420(12) 0.0236(7) Uani 1 1 d . . . . .
H30A H 0.954489 0.909884 0.531839 0.035 Uiso 1 1 calc R U . . .
H30B H 1.036581 0.847583 0.535993 0.035 Uiso 1 1 calc R U . . .
H30C H 1.010955 0.979768 0.572510 0.035 Uiso 1 1 calc R U . . .
C31 C 1.04039(17) 0.7091(4) 0.62285(12) 0.0243(7) Uani 1 1 d . . . . .
H31A H 1.058803 0.803499 0.640146 0.037 Uiso 1 1 calc R U . . .
H31B H 1.078653 0.664844 0.604000 0.037 Uiso 1 1 calc R U . . .
H31C H 1.025616 0.629837 0.646050 0.037 Uiso 1 1 calc R U . . .
C32 C 0.70536(15) 0.7331(4) 0.62951(10) 0.0156(6) Uani 1 1 d . . . . .
H32 H 0.703092 0.650728 0.603613 0.019 Uiso 1 1 calc R U . . .
C33 C 0.65215(16) 0.8661(4) 0.61435(12) 0.0218(7) Uani 1 1 d . . . . .
H33A H 0.652099 0.945884 0.639965 0.033 Uiso 1 1 calc R U . . .
H33B H 0.603206 0.821993 0.608706 0.033 Uiso 1 1 calc R U . . .
H33C H 0.667103 0.915594 0.584697 0.033 Uiso 1 1 calc R U . . .
C34 C 0.68087(17) 0.6570(4) 0.67592(11) 0.0216(7) Uani 1 1 d . . . . .
H34A H 0.713978 0.570311 0.685698 0.032 Uiso 1 1 calc R U . . .
H34B H 0.631508 0.615270 0.670158 0.032 Uiso 1 1 calc R U . . .
H34C H 0.681509 0.736869 0.701528 0.032 Uiso 1 1 calc R U . . .
C35 C 0.88214(16) 0.3082(4) 0.53980(11) 0.0188(6) Uani 1 1 d . . . . .
H35A H 0.850203 0.310342 0.510262 0.028 Uiso 1 1 calc R U . . .
H35B H 0.889640 0.198155 0.550297 0.028 Uiso 1 1 calc R U . . .
H35C H 0.929021 0.355968 0.533550 0.028 Uiso 1 1 calc R U . . .
C36 C 0.75164(16) 0.3232(4) 0.59839(11) 0.0183(6) Uani 1 1 d . . . . .
H36A H 0.729001 0.375828 0.625025 0.027 Uiso 1 1 calc R U . . .
H36B H 0.760506 0.211584 0.606527 0.027 Uiso 1 1 calc R U . . .
H36C H 0.719222 0.330222 0.569147 0.027 Uiso 1 1 calc R U . . .
C37 C 0.89913(15) 0.4090(3) 0.64496(10) 0.0143(6) Uani 1 1 d . . . . .
C38 C 0.96342(16) 0.3204(4) 0.64559(11) 0.0182(6) Uani 1 1 d . . . . .
H38 H 0.979261 0.279355 0.616244 0.022 Uiso 1 1 calc R U . . .
C39 C 1.00428(17) 0.2915(4) 0.68822(12) 0.0221(7) Uani 1 1 d . . . . .
H39 H 1.047141 0.229212 0.687739 0.026 Uiso 1 1 calc R U . . .
C40 C 0.98371(18) 0.3516(4) 0.73124(12) 0.0239(7) Uani 1 1 d . . . . .
H40 H 1.011839 0.330661 0.760358 0.029 Uiso 1 1 calc R U . . .
C41 C 0.92113(18) 0.4433(4) 0.73148(11) 0.0235(7) Uani 1 1 d . . . . .
H41 H 0.906762 0.487283 0.760836 0.028 Uiso 1 1 calc R U . . .
C42 C 0.87962(17) 0.4709(4) 0.68891(11) 0.0193(6) Uani 1 1 d . . . . .
H42 H 0.836858 0.533321 0.689658 0.023 Uiso 1 1 calc R U . . .

loop_
_atom_site_aniso_label
_atom_site_aniso_U_11
_atom_site_aniso_U_22
_atom_site_aniso_U_33
_atom_site_aniso_U_23
_atom_site_aniso_U_13
_atom_site_aniso_U_12
Br1 0.01577(14) 0.02609(16) 0.01193(14) 0.00220(12) 0.00207(10) -0.00351(12)
Br2 0.01720(15) 0.02767(17) 0.01487(15) -0.00110(12) 0.00514(11) -0.00042(12)
Si1 0.0132(4) 0.0124(4) 0.0102(4) 0.0008(3) 0.0000(3) -0.0005(3)
Si2 0.0135(4) 0.0131(4) 0.0099(4) -0.0002(3) 0.0004(3) -0.0008(3)
Si3 0.0168(4) 0.0132(4) 0.0121(4) -0.0007(3) 0.0016(3) -0.0019(3)
Si4 0.0124(4) 0.0127(4) 0.0129(4) -0.0004(3) 0.0001(3) 0.0007(3)
N1 0.0136(11) 0.0135(12) 0.0099(11) 0.0028(9) 0.0009(9) 0.0001(9)
N2 0.0138(11) 0.0137(12) 0.0097(11) -0.0014(9) 0.0008(9) -0.0003(9)
C1 0.0180(14) 0.0147(15) 0.0151(14) -0.0006(11) -0.0018(11) 0.0005(11)
C2 0.0176(14) 0.0140(14) 0.0167(14) -0.0008(11) -0.0008(11) -0.0030(11)
C3 0.0172(14) 0.0128(13) 0.0095(13) 0.0006(11) -0.0035(10) -0.0032(11)
C4 0.0168(14) 0.0168(14) 0.0110(13) 0.0000(11) -0.0026(11) -0.0022(11)
C5 0.0203(15) 0.0189(15) 0.0209(16) 0.0029(13) -0.0026(12) 0.0022(12)
C6 0.0318(18) 0.0170(15) 0.0198(16) 0.0059(13) -0.0027(13) -0.0023(13)
C7 0.0274(16) 0.0179(15) 0.0143(14) 0.0032(12) 0.0004(12) -0.0064(13)
C8 0.0185(14) 0.0143(14) 0.0142(14) -0.0031(11) 0.0000(11) -0.0052(11)
C9 0.0177(15) 0.0267(17) 0.0122(14) 0.0037(12) -0.0009(11) 0.0012(13)
C10 0.0189(16) 0.040(2) 0.0233(17) 0.0098(15) -0.0023(13) -0.0074(15)
C11 0.0263(17) 0.036(2) 0.0231(17) 0.0038(15) 0.0047(13) 0.0130(15)
C12 0.0167(14) 0.0185(15) 0.0158(14) 0.0003(12) 0.0036(11) -0.0041(12)
C13 0.0218(16) 0.0256(17) 0.0200(16) -0.0013(13) 0.0052(12) -0.0064(13)
C14 0.0224(16) 0.0229(17) 0.0186(15) -0.0026(13) 0.0016(12) -0.0086(13)
C15 0.0347(18) 0.0155(15) 0.0200(16) 0.0024(12) -0.0056(13) -0.0009(13)
C16 0.0274(17) 0.0265(18) 0.0250(17) -0.0072(14) 0.0089(14) -0.0121(14)
C17 0.0272(16) 0.0130(14) 0.0130(14) -0.0014(11) 0.0063(12) -0.0050(12)
C18 0.037(2) 0.0324(19) 0.0177(16) 0.0017(14) -0.0016(14) -0.0154(16)
C19 0.070(3) 0.039(2) 0.0152(17) -0.0006(16) 0.0006(18) -0.025(2)
C20 0.103(4) 0.024(2) 0.0176(18) -0.0037(15) 0.019(2) -0.026(2)
C21 0.073(3) 0.0157(17) 0.047(2) -0.0013(17) 0.041(2) -0.0029(18)
C22 0.041(2) 0.0167(16) 0.0325(19) 0.0031(14) 0.0165(16) 0.0016(15)
C23 0.0174(14) 0.0110(13) 0.0087(13) -0.0013(10) -0.0005(10) 0.0017(11)
C24 0.0154(14) 0.0136(14) 0.0122(13) 0.0029(11) 0.0000(11) 0.0009(11)
C25 0.0165(14) 0.0174(14) 0.0137(14) -0.0013(11) -0.0014(11) -0.0034(12)
C26 0.0240(15) 0.0172(15) 0.0114(13) -0.0037(11) -0.0008(11) 0.0000(12)
C27 0.0172(14) 0.0181(15) 0.0139(14) -0.0016(11) 0.0024(11) 0.0045(12)
C28 0.0132(13) 0.0150(14) 0.0104(13) 0.0010(11) -0.0012(10) 0.0014(11)
C29 0.0139(14) 0.0176(15) 0.0159(14) -0.0024(12) 0.0027(11) -0.0017(11)
C30 0.0248(16) 0.0230(17) 0.0243(17) 0.0000(13) 0.0106(13) -0.0036(13)
C31 0.0161(15) 0.0258(17) 0.0309(18) -0.0039(14) -0.0001(13) 0.0019(13)
C32 0.0125(13) 0.0185(15) 0.0157(14) -0.0017(12) -0.0003(11) 0.0019(11)
C33 0.0160(14) 0.0270(17) 0.0220(16) -0.0034(13) -0.0009(12) 0.0051(13)
C34 0.0173(15) 0.0258(17) 0.0221(16) -0.0012(13) 0.0033(12) -0.0023(13)
C35 0.0189(15) 0.0195(15) 0.0178(15) -0.0041(12) 0.0002(12) 0.0013(12)
C36 0.0160(14) 0.0181(15) 0.0203(15) 0.0017(12) -0.0025(11) -0.0023(12)
C37 0.0132(13) 0.0129(14) 0.0166(14) 0.0010(11) -0.0009(11) -0.0021(11)
C38 0.0182(15) 0.0177(15) 0.0188(15) -0.0008(12) 0.0021(11) -0.0025(12)
C39 0.0162(15) 0.0222(16) 0.0271(17) 0.0000(13) -0.0039(12) 0.0020(12)
C40 0.0234(16) 0.0266(17) 0.0200(16) 0.0021(13) -0.0114(13) -0.0046(14)
C41 0.0271(17) 0.0268(18) 0.0162(15) -0.0020(13) -0.0014(13) -0.0020(14)
C42 0.0186(15) 0.0211(16) 0.0179(15) -0.0003(12) -0.0007(12) 0.0014(12)

loop_
_atom_type_symbol
_atom_type_description
_atom_type_scat_dispersion_real
_atom_type_scat_dispersion_imag
_atom_type_scat_source
C C 0.0033 0.0016 'International Tables Vol C Tables 4.2.6.8 and 6.1.1.4'
H H 0.0000 0.0000 'International Tables Vol C Tables 4.2.6.8 and 6.1.1.4'
N N 0.0061 0.0033 'International Tables Vol C Tables 4.2.6.8 and 6.1.1.4'
Si Si 0.0817 0.0704 'International Tables Vol C Tables 4.2.6.8 and 6.1.1.4'
Br Br -0.2901 2.4595 'International Tables Vol C Tables 4.2.6.8 and 6.1.1.4'

loop_
_geom_angle_atom_site_label_1
_geom_angle_atom_site_label_2
_geom_angle_atom_site_label_3
_geom_angle
_geom_angle_site_symmetry_1
_geom_angle_site_symmetry_3
_geom_angle_publ_flag
N1 Si1 C1 114.70(13) . . ?
N1 Si1 Br1 108.62(9) . . ?
C1 Si1 Br1 112.25(10) . . ?
N1 Si1 Si2 129.31(9) . . ?
C1 Si1 Si2 78.13(10) . . ?
Br1 Si1 Si2 110.39(4) . . ?
N2 Si2 C2 115.13(13) . . ?
N2 Si2 Br2 111.02(9) . . ?
C2 Si2 Br2 110.04(10) . . ?
N2 Si2 Si1 127.26(9) . . ?
C2 Si2 Si1 77.99(9) . . ?
Br2 Si2 Si1 110.74(4) . . ?
N1 Si3 C15 106.78(13) . . ?
N1 Si3 C16 113.51(14) . . ?
C15 Si3 C16 108.97(16) . . ?
N1 Si3 C17 111.15(12) . . ?
C15 Si3 C17 109.72(15) . . ?
C16 Si3 C17 106.68(15) . . ?
N2 Si4 C35 110.78(13) . . ?
N2 Si4 C36 111.53(13) . . ?
C35 Si4 C36 107.04(14) . . ?
N2 Si4 C37 110.38(12) . . ?
C35 Si4 C37 108.98(14) . . ?
C36 Si4 C37 108.01(13) . . ?
C3 N1 Si1 117.88(19) . . ?
C3 N1 Si3 120.51(19) . . ?
Si1 N1 Si3 121.13(14) . . ?
C23 N2 Si2 116.29(19) . . ?
C23 N2 Si4 117.53(18) . . ?
Si2 N2 Si4 126.13(14) . . ?
C2 C1 Si1 102.02(19) . . ?
C2 C1 H1A 111.4 . . ?
Si1 C1 H1A 111.4 . . ?
C2 C1 H1B 111.4 . . ?
Si1 C1 H1B 111.4 . . ?
H1A C1 H1B 109.2 . . ?
C1 C2 Si2 101.84(19) . . ?
C1 C2 H2A 111.4 . . ?
Si2 C2 H2A 111.4 . . ?
C1 C2 H2B 111.4 . . ?
Si2 C2 H2B 111.4 . . ?
H2A C2 H2B 109.3 . . ?
C8 C3 C4 120.2(3) . . ?
C8 C3 N1 119.5(3) . . ?
C4 C3 N1 120.3(2) . . ?
C5 C4 C3 118.4(3) . . ?
C5 C4 C9 118.1(3) . . ?
C3 C4 C9 123.5(3) . . ?
C6 C5 C4 122.0(3) . . ?
C6 C5 H5 119.0 . . ?
C4 C5 H5 119.0 . . ?
C7 C6 C5 118.7(3) . . ?
C7 C6 H6 120.6 . . ?
C5 C6 H6 120.6 . . ?
C6 C7 C8 121.6(3) . . ?
C6 C7 H7 119.2 . . ?
C8 C7 H7 119.2 . . ?
C7 C8 C3 119.0(3) . . ?
C7 C8 C12 117.5(3) . . ?
C3 C8 C12 123.5(3) . . ?
C4 C9 C11 111.6(3) . . ?
C4 C9 C10 110.2(2) . . ?
C11 C9 C10 110.9(3) . . ?
C4 C9 H9 108.0 . . ?
C11 C9 H9 108.0 . . ?
C10 C9 H9 108.0 . . ?
C9 C10 H10A 109.5 . . ?
C9 C10 H10B 109.5 . . ?
H10A C10 H10B 109.5 . . ?
C9 C10 H10C 109.5 . . ?
H10A C10 H10C 109.5 . . ?
H10B C10 H10C 109.5 . . ?
C9 C11 H11A 109.5 . . ?
C9 C11 H11B 109.5 . . ?
H11A C11 H11B 109.5 . . ?
C9 C11 H11C 109.5 . . ?
H11A C11 H11C 109.5 . . ?
H11B C11 H11C 109.5 . . ?
C8 C12 C14 110.3(3) . . ?
C8 C12 C13 111.2(3) . . ?
C14 C12 C13 110.4(2) . . ?
C8 C12 H12 108.3 . . ?
C14 C12 H12 108.3 . . ?
C13 C12 H12 108.3 . . ?
C12 C13 H13A 109.5 . . ?
C12 C13 H13B 109.5 . . ?
H13A C13 H13B 109.5 . . ?
C12 C13 H13C 109.5 . . ?
H13A C13 H13C 109.5 . . ?
H13B C13 H13C 109.5 . . ?
C12 C14 H14A 109.5 . . ?
C12 C14 H14B 109.5 . . ?
H14A C14 H14B 109.5 . . ?
C12 C14 H14C 109.5 . . ?
H14A C14 H14C 109.5 . . ?
H14B C14 H14C 109.5 . . ?
Si3 C15 H15A 109.5 . . ?
Si3 C15 H15B 109.5 . . ?
H15A C15 H15B 109.5 . . ?
Si3 C15 H15C 109.5 . . ?
H15A C15 H15C 109.5 . . ?
H15B C15 H15C 109.5 . . ?
Si3 C16 H16A 109.5 . . ?
Si3 C16 H16B 109.5 . . ?
H16A C16 H16B 109.5 . . ?
Si3 C16 H16C 109.5 . . ?
H16A C16 H16C 109.5 . . ?
H16B C16 H16C 109.5 . . ?
C22 C17 C18 117.3(3) . . ?
C22 C17 Si3 121.4(3) . . ?
C18 C17 Si3 120.9(3) . . ?
C19 C18 C17 122.0(4) . . ?
C19 C18 H18 119.0 . . ?
C17 C18 H18 119.0 . . ?
C20 C19 C18 119.8(4) . . ?
C20 C19 H19 120.1 . . ?
C18 C19 H19 120.1 . . ?
C19 C20 C21 120.7(4) . . ?
C19 C20 H20 119.7 . . ?
C21 C20 H20 119.7 . . ?
C20 C21 C22 119.6(4) . . ?
C20 C21 H21 120.2 . . ?
C22 C21 H21 120.2 . . ?
C17 C22 C21 120.5(4) . . ?
C17 C22 H22 119.8 . . ?
C21 C22 H22 119.8 . . ?
C28 C23 C24 120.6(3) . . ?
C28 C23 N2 120.3(2) . . ?
C24 C23 N2 119.1(2) . . ?
C25 C24 C23 118.5(3) . . ?
C25 C24 C29 117.8(3) . . ?
C23 C24 C29 123.7(3) . . ?
C26 C25 C24 121.7(3) . . ?
C26 C25 H25 119.1 . . ?
C24 C25 H25 119.1 . . ?
C25 C26 C27 119.2(3) . . ?
C25 C26 H26 120.4 . . ?
C27 C26 H26 120.4 . . ?
C26 C27 C28 121.4(3) . . ?
C26 C27 H27 119.3 . . ?
C28 C27 H27 119.3 . . ?
C27 C28 C23 118.6(3) . . ?
C27 C28 C32 117.2(2) . . ?
C23 C28 C32 124.2(3) . . ?
C24 C29 C30 110.7(3) . . ?
C24 C29 C31 112.1(2) . . ?
C30 C29 C31 110.0(3) . . ?
C24 C29 H29 108.0 . . ?
C30 C29 H29 108.0 . . ?
C31 C29 H29 108.0 . . ?
C29 C30 H30A 109.5 . . ?
C29 C30 H30B 109.5 . . ?
H30A C30 H30B 109.5 . . ?
C29 C30 H30C 109.5 . . ?
H30A C30 H30C 109.5 . . ?
H30B C30 H30C 109.5 . . ?
C29 C31 H31A 109.5 . . ?
C29 C31 H31B 109.5 . . ?
H31A C31 H31B 109.5 . . ?
C29 C31 H31C 109.5 . . ?
H31A C31 H31C 109.5 . . ?
H31B C31 H31C 109.5 . . ?
C28 C32 C33 111.1(3) . . ?
C28 C32 C34 112.1(2) . . ?
C33 C32 C34 108.6(2) . . ?
C28 C32 H32 108.3 . . ?
C33 C32 H32 108.3 . . ?
C34 C32 H32 108.3 . . ?
C32 C33 H33A 109.5 . . ?
C32 C33 H33B 109.5 . . ?
H33A C33 H33B 109.5 . . ?
C32 C33 H33C 109.5 . . ?
H33A C33 H33C 109.5 . . ?
H33B C33 H33C 109.5 . . ?
C32 C34 H34A 109.5 . . ?
C32 C34 H34B 109.5 . . ?
H34A C34 H34B 109.5 . . ?
C32 C34 H34C 109.5 . . ?
H34A C34 H34C 109.5 . . ?
H34B C34 H34C 109.5 . . ?
Si4 C35 H35A 109.5 . . ?
Si4 C35 H35B 109.5 . . ?
H35A C35 H35B 109.5 . . ?
Si4 C35 H35C 109.5 . . ?
H35A C35 H35C 109.5 . . ?
H35B C35 H35C 109.5 . . ?
Si4 C36 H36A 109.5 . . ?
Si4 C36 H36B 109.5 . . ?
H36A C36 H36B 109.5 . . ?
Si4 C36 H36C 109.5 . . ?
H36A C36 H36C 109.5 . . ?
H36B C36 H36C 109.5 . . ?
C42 C37 C38 117.0(3) . . ?
C42 C37 Si4 123.2(2) . . ?
C38 C37 Si4 119.5(2) . . ?
C39 C38 C37 121.2(3) . . ?
C39 C38 H38 119.4 . . ?
C37 C38 H38 119.4 . . ?
C40 C39 C38 121.0(3) . . ?
C40 C39 H39 119.5 . . ?
C38 C39 H39 119.5 . . ?
C39 C40 C41 119.0(3) . . ?
C39 C40 H40 120.5 . . ?
C41 C40 H40 120.5 . . ?
C42 C41 C40 120.1(3) . . ?
C42 C41 H41 119.9 . . ?
C40 C41 H41 119.9 . . ?
C41 C42 C37 121.7(3) . . ?
C41 C42 H42 119.2 . . ?
C37 C42 H42 119.2 . . ?

loop_
_geom_bond_atom_site_label_1
_geom_bond_atom_site_label_2
_geom_bond_distance
_geom_bond_site_symmetry_2
_geom_bond_publ_flag
Br1 Si1 2.2585(8) . ?
Br2 Si2 2.2610(8) . ?
Si1 N1 1.726(2) . ?
Si1 C1 1.888(3) . ?
Si1 Si2 2.3547(11) . ?
Si2 N2 1.723(2) . ?
Si2 C2 1.893(3) . ?
Si3 N1 1.760(3) . ?
Si3 C15 1.860(3) . ?
Si3 C16 1.861(3) . ?
Si3 C17 1.871(3) . ?
Si4 N2 1.768(3) . ?
Si4 C35 1.863(3) . ?
Si4 C36 1.863(3) . ?
Si4 C37 1.876(3) . ?
N1 C3 1.460(4) . ?
N2 C23 1.468(4) . ?
C1 C2 1.573(4) . ?
C1 H1A 0.9900 . ?
C1 H1B 0.9900 . ?
C2 H2A 0.9900 . ?
C2 H2B 0.9900 . ?
C3 C8 1.406(4) . ?
C3 C4 1.410(4) . ?
C4 C5 1.395(4) . ?
C4 C9 1.515(4) . ?
C5 C6 1.386(4) . ?
C5 H5 0.9500 . ?
C6 C7 1.382(5) . ?
C6 H6 0.9500 . ?
C7 C8 1.396(4) . ?
C7 H7 0.9500 . ?
C8 C12 1.526(4) . ?
C9 C11 1.528(5) . ?
C9 C10 1.533(4) . ?
C9 H9 1.0000 . ?
C10 H10A 0.9800 . ?
C10 H10B 0.9800 . ?
C10 H10C 0.9800 . ?
C11 H11A 0.9800 . ?
C11 H11B 0.9800 . ?
C11 H11C 0.9800 . ?
C12 C14 1.536(4) . ?
C12 C13 1.539(4) . ?
C12 H12 1.0000 . ?
C13 H13A 0.9800 . ?
C13 H13B 0.9800 . ?
C13 H13C 0.9800 . ?
C14 H14A 0.9800 . ?
C14 H14B 0.9800 . ?
C14 H14C 0.9800 . ?
C15 H15A 0.9800 . ?
C15 H15B 0.9800 . ?
C15 H15C 0.9800 . ?
C16 H16A 0.9800 . ?
C16 H16B 0.9800 . ?
C16 H16C 0.9800 . ?
C17 C22 1.391(5) . ?
C17 C18 1.393(5) . ?
C18 C19 1.384(5) . ?
C18 H18 0.9500 . ?
C19 C20 1.353(7) . ?
C19 H19 0.9500 . ?
C20 C21 1.378(7) . ?
C20 H20 0.9500 . ?
C21 C22 1.409(5) . ?
C21 H21 0.9500 . ?
C22 H22 0.9500 . ?
C23 C28 1.408(4) . ?
C23 C24 1.411(4) . ?
C24 C25 1.391(4) . ?
C24 C29 1.516(4) . ?
C25 C26 1.385(4) . ?
C25 H25 0.9500 . ?
C26 C27 1.390(4) . ?
C26 H26 0.9500 . ?
C27 C28 1.395(4) . ?
C27 H27 0.9500 . ?
C28 C32 1.521(4) . ?
C29 C30 1.531(4) . ?
C29 C31 1.535(4) . ?
C29 H29 1.0000 . ?
C30 H30A 0.9800 . ?
C30 H30B 0.9800 . ?
C30 H30C 0.9800 . ?
C31 H31A 0.9800 . ?
C31 H31B 0.9800 . ?
C31 H31C 0.9800 . ?
C32 C33 1.532(4) . ?
C32 C34 1.536(4) . ?
C32 H32 1.0000 . ?
C33 H33A 0.9800 . ?
C33 H33B 0.9800 . ?
C33 H33C 0.9800 . ?
C34 H34A 0.9800 . ?
C34 H34B 0.9800 . ?
C34 H34C 0.9800 . ?
C35 H35A 0.9800 . ?
C35 H35B 0.9800 . ?
C35 H35C 0.9800 . ?
C36 H36A 0.9800 . ?
C36 H36B 0.9800 . ?
C36 H36C 0.9800 . ?
C37 C42 1.398(4) . ?
C37 C38 1.401(4) . ?
C38 C39 1.385(4) . ?
C38 H38 0.9500 . ?
C39 C40 1.375(5) . ?
C39 H39 0.9500 . ?
C40 C41 1.391(5) . ?
C40 H40 0.9500 . ?
C41 C42 1.388(4) . ?
C41 H41 0.9500 . ?
C42 H42 0.9500 . ?

loop_
_geom_torsion_atom_site_label_1
_geom_torsion_atom_site_label_2
_geom_torsion_atom_site_label_3
_geom_torsion_atom_site_label_4
_geom_torsion
_geom_torsion_site_symmetry_1
_geom_torsion_site_symmetry_2
_geom_torsion_site_symmetry_3
_geom_torsion_site_symmetry_4
_geom_torsion_publ_flag
C1 Si1 N1 C3 -14.1(2) . . . . ?
Br1 Si1 N1 C3 112.37(19) . . . . ?
Si2 Si1 N1 C3 -108.95(19) . . . . ?
C1 Si1 N1 Si3 173.71(15) . . . . ?
Br1 Si1 N1 Si3 -59.79(16) . . . . ?
Si2 Si1 N1 Si3 78.89(17) . . . . ?
C15 Si3 N1 C3 154.4(2) . . . . ?
C16 Si3 N1 C3 -85.5(2) . . . . ?
C17 Si3 N1 C3 34.8(2) . . . . ?
C15 Si3 N1 Si1 -33.6(2) . . . . ?
C16 Si3 N1 Si1 86.49(19) . . . . ?
C17 Si3 N1 Si1 -153.26(16) . . . . ?
C2 Si2 N2 C23 -13.7(2) . . . . ?
Br2 Si2 N2 C23 112.11(18) . . . . ?
Si1 Si2 N2 C23 -107.63(19) . . . . ?
C2 Si2 N2 Si4 168.96(15) . . . . ?
Br2 Si2 N2 Si4 -65.19(17) . . . . ?
Si1 Si2 N2 Si4 75.07(18) . . . . ?
C35 Si4 N2 C23 -141.2(2) . . . . ?
C36 Si4 N2 C23 99.7(2) . . . . ?
C37 Si4 N2 C23 -20.4(2) . . . . ?
C35 Si4 N2 Si2 36.1(2) . . . . ?
C36 Si4 N2 Si2 -83.01(19) . . . . ?
C37 Si4 N2 Si2 156.91(16) . . . . ?
N1 Si1 C1 C2 -129.20(18) . . . . ?
Br1 Si1 C1 C2 106.20(17) . . . . ?
Si2 Si1 C1 C2 -1.18(16) . . . . ?
Si1 C1 C2 Si2 1.5(2) . . . . ?
N2 Si2 C2 C1 -126.90(18) . . . . ?
Br2 Si2 C2 C1 106.75(17) . . . . ?
Si1 Si2 C2 C1 -1.18(16) . . . . ?
Si1 N1 C3 C8 99.3(3) . . . . ?
Si3 N1 C3 C8 -88.5(3) . . . . ?
Si1 N1 C3 C4 -80.7(3) . . . . ?
Si3 N1 C3 C4 91.5(3) . . . . ?
C8 C3 C4 C5 -1.6(4) . . . . ?
N1 C3 C4 C5 178.4(3) . . . . ?
C8 C3 C4 C9 177.9(3) . . . . ?
N1 C3 C4 C9 -2.1(4) . . . . ?
C3 C4 C5 C6 1.9(5) . . . . ?
C9 C4 C5 C6 -177.6(3) . . . . ?
C4 C5 C6 C7 -0.8(5) . . . . ?
C5 C6 C7 C8 -0.7(5) . . . . ?
C6 C7 C8 C3 1.0(5) . . . . ?
C6 C7 C8 C12 -177.3(3) . . . . ?
C4 C3 C8 C7 0.2(4) . . . . ?
N1 C3 C8 C7 -179.8(3) . . . . ?
C4 C3 C8 C12 178.4(3) . . . . ?
N1 C3 C8 C12 -1.5(4) . . . . ?
C5 C4 C9 C11 -69.7(4) . . . . ?
C3 C4 C9 C11 110.8(3) . . . . ?
C5 C4 C9 C10 54.1(4) . . . . ?
C3 C4 C9 C10 -125.4(3) . . . . ?
C7 C8 C12 C14 68.2(3) . . . . ?
C3 C8 C12 C14 -110.1(3) . . . . ?
C7 C8 C12 C13 -54.7(4) . . . . ?
C3 C8 C12 C13 127.1(3) . . . . ?
N1 Si3 C17 C22 108.6(3) . . . . ?
C15 Si3 C17 C22 -9.3(3) . . . . ?
C16 Si3 C17 C22 -127.2(3) . . . . ?
N1 Si3 C17 C18 -78.8(3) . . . . ?
C15 Si3 C17 C18 163.4(3) . . . . ?
C16 Si3 C17 C18 45.4(3) . . . . ?
C22 C17 C18 C19 1.1(5) . . . . ?
Si3 C17 C18 C19 -171.8(3) . . . . ?
C17 C18 C19 C20 0.2(6) . . . . ?
C18 C19 C20 C21 -1.5(6) . . . . ?
C19 C20 C21 C22 1.5(6) . . . . ?
C18 C17 C22 C21 -1.0(5) . . . . ?
Si3 C17 C22 C21 171.9(3) . . . . ?
C20 C21 C22 C17 -0.2(5) . . . . ?
Si2 N2 C23 C28 92.2(3) . . . . ?
Si4 N2 C23 C28 -90.2(3) . . . . ?
Si2 N2 C23 C24 -89.2(3) . . . . ?
Si4 N2 C23 C24 88.4(3) . . . . ?
C28 C23 C24 C25 -2.7(4) . . . . ?
N2 C23 C24 C25 178.7(3) . . . . ?
C28 C23 C24 C29 178.4(3) . . . . ?
N2 C23 C24 C29 -0.2(4) . . . . ?
C23 C24 C25 C26 2.1(4) . . . . ?
C29 C24 C25 C26 -179.0(3) . . . . ?
C24 C25 C26 C27 -0.3(5) . . . . ?
C25 C26 C27 C28 -1.0(5) . . . . ?
C26 C27 C28 C23 0.5(4) . . . . ?
C26 C27 C28 C32 -179.0(3) . . . . ?
C24 C23 C28 C27 1.4(4) . . . . ?
N2 C23 C28 C27 -180.0(3) . . . . ?
C24 C23 C28 C32 -179.2(3) . . . . ?
N2 C23 C28 C32 -0.6(4) . . . . ?
C25 C24 C29 C30 -71.0(3) . . . . ?
C23 C24 C29 C30 107.9(3) . . . . ?
C25 C24 C29 C31 52.2(4) . . . . ?
C23 C24 C29 C31 -128.9(3) . . . . ?
C27 C28 C32 C33 61.7(3) . . . . ?
C23 C28 C32 C33 -117.6(3) . . . . ?
C27 C28 C32 C34 -60.0(4) . . . . ?
C23 C28 C32 C34 120.6(3) . . . . ?
N2 Si4 C37 C42 63.6(3) . . . . ?
C35 Si4 C37 C42 -174.5(3) . . . . ?
C36 Si4 C37 C42 -58.5(3) . . . . ?
N2 Si4 C37 C38 -122.8(2) . . . . ?
C35 Si4 C37 C38 -0.9(3) . . . . ?
C36 Si4 C37 C38 115.1(2) . . . . ?
C42 C37 C38 C39 2.0(4) . . . . ?
Si4 C37 C38 C39 -172.0(2) . . . . ?
C37 C38 C39 C40 -1.2(5) . . . . ?
C38 C39 C40 C41 -0.4(5) . . . . ?
C39 C40 C41 C42 1.2(5) . . . . ?
C40 C41 C42 C37 -0.3(5) . . . . ?
C38 C37 C42 C41 -1.2(5) . . . . ?
Si4 C37 C42 C41 172.5(3) . . . . ?
